data_4070814
loop_
_publ_author_name
'Schaffrath, Markus'
'Villinger, Alexander'
'Michalik, Dirk'
'Rosenthal, Uwe'
'Schulz, Axel'

_publ_section_title
;
 Titanocene-Mediated Formation of Phosphorus&#x2212;Phosphorus Bonds
;
_journal_issue 7
_journal_name_full Organometallics
_journal_page_first 1393
_journal_paper_doi 10.1021/om701038p
_journal_volume 27
_journal_year 2008
_chemical_formula_moiety 'C18 H54 N4 P2 Si6'
_chemical_formula_sum 'C18 H54 N4 P2 Si6'
_chemical_formula_weight 557.13
_chemical_name_systematic
;
?
;
_space_group_IT_number 2
_symmetry_cell_setting triclinic
_symmetry_Int_Tables_number 2
_symmetry_space_group_name_Hall '-P 1'
_symmetry_space_group_name_H-M 'P -1'
_atom_sites_solution_hydrogens geom
_atom_sites_solution_primary direct
_atom_sites_solution_secondary difmap
_audit_creation_method SHELXL-97
_cell_angle_alpha 84.51(3)
_cell_angle_beta 80.24(3)
_cell_angle_gamma 66.53(3)
_cell_formula_units_Z 2
_cell_length_a 8.7240(17)
_cell_length_b 9.4670(19)
_cell_length_c 23.224(5)
_cell_measurement_reflns_used 6971
_cell_measurement_temperature 228(2)
_cell_measurement_theta_max 61.140
_cell_measurement_theta_min 5.067
_cell_volume 1733.1(7)
_computing_cell_refinement 'Bruker Apex v2.0-2'
_computing_data_collection 'Bruker Apex v2.0-2'
_computing_data_reduction 'Bruker SAINT'
_computing_molecular_graphics 'ORTEP-3 (Farrugia, 1997)'
_computing_publication_material SHELXL-97
_computing_structure_refinement 'SHELXL-97 (Sheldrick, 1997)'
_computing_structure_solution 'SHELXS-97 (Sheldrick, 1997)'
_diffrn_ambient_temperature 228(2)
_diffrn_measured_fraction_theta_full 0.979
_diffrn_measured_fraction_theta_max 0.979
_diffrn_measurement_device_type 'Bruker-Nonius Apex X8-CCD-diffractometer'
_diffrn_measurement_method '\w scans'
_diffrn_radiation_monochromator graphite
_diffrn_radiation_source 'fine-focus sealed tube'
_diffrn_radiation_type MoK\a
_diffrn_radiation_wavelength 0.71073
_diffrn_reflns_av_R_equivalents 0.0316
_diffrn_reflns_av_sigmaI/netI 0.0270
_diffrn_reflns_limit_h_max 11
_diffrn_reflns_limit_h_min -11
_diffrn_reflns_limit_k_max 12
_diffrn_reflns_limit_k_min -11
_diffrn_reflns_limit_l_max 30
_diffrn_reflns_limit_l_min -30
_diffrn_reflns_number 38287
_diffrn_reflns_theta_full 27.50
_diffrn_reflns_theta_max 27.50
_diffrn_reflns_theta_min 0.89
_exptl_absorpt_coefficient_mu 0.346
_exptl_absorpt_correction_T_max 0.9309
_exptl_absorpt_correction_T_min 0.8570
_exptl_absorpt_correction_type multi-scan
_exptl_absorpt_process_details '(SADABS; Sheldrick, 2004)'
_exptl_crystal_colour yellow
_exptl_crystal_density_diffrn 1.068
_exptl_crystal_density_method 'not measured'
_exptl_crystal_description block
_exptl_crystal_F_000 608
_exptl_crystal_size_max 0.46
_exptl_crystal_size_mid 0.23
_exptl_crystal_size_min 0.21
_refine_diff_density_max 0.472
_refine_diff_density_min -0.211
_refine_diff_density_rms 0.055
_refine_ls_extinction_method none
_refine_ls_goodness_of_fit_ref 1.072
_refine_ls_hydrogen_treatment mixed
_refine_ls_matrix_type full
_refine_ls_number_parameters 289
_refine_ls_number_reflns 7783
_refine_ls_number_restraints 0
_refine_ls_restrained_S_all 1.072
_refine_ls_R_factor_all 0.0597
_refine_ls_R_factor_gt 0.0398
_refine_ls_shift/su_max 0.001
_refine_ls_shift/su_mean 0.000
_refine_ls_structure_factor_coef Fsqd
_refine_ls_weighting_details 'calc w=1/[\s^2^(Fo^2^)+(0.0515P)^2^+0.6327P] where P=(Fo^2^+2Fc^2^)/3'
_refine_ls_weighting_scheme calc
_refine_ls_wR_factor_gt 0.0991
_refine_ls_wR_factor_ref 0.1074
_reflns_number_gt 6061
_reflns_number_total 7783
_reflns_threshold_expression >2sigma(I)
_cod_data_source_file om701038p-file001.cif
_cod_data_source_block avms08
_cod_original_cell_volume 1733.1(6)
_cod_original_sg_symbol_H-M P-1
_cod_database_code 4070814

loop_
_symmetry_equiv_pos_as_xyz
'x, y, z'
'-x, -y, -z'

loop_
_atom_site_label
_atom_site_type_symbol
_atom_site_fract_x
_atom_site_fract_y
_atom_site_fract_z
_atom_site_U_iso_or_equiv
_atom_site_adp_type
_atom_site_occupancy
_atom_site_symmetry_multiplicity
_atom_site_calc_flag
_atom_site_refinement_flags
P1 P 0.92616(7) 0.61469(6) -0.00171(2) 0.03344(12) Uani 1 1 d .
N1 N 0.90865(19) 0.65207(17) -0.07392(6) 0.0297(3) Uani 1 1 d .
N2 N 0.99463(19) 0.53063(17) -0.11648(6) 0.0284(3) Uani 1 1 d .
Si1 Si 0.77621(8) 0.84011(6) -0.09413(3) 0.04043(15) Uani 1 1 d .
Si2 Si 1.19825(7) 0.51321(6) -0.14907(2) 0.03435(13) Uani 1 1 d .
Si3 Si 0.87673(8) 0.43015(7) -0.13247(2) 0.03765(14) Uani 1 1 d .
C1 C 0.5515(3) 0.8636(3) -0.07970(17) 0.0828(10) Uani 1 1 d .
H1A H 0.5325 0.8005 -0.1060 0.124 Uiso 1 1 calc R
H1B H 0.4796 0.9708 -0.0859 0.124 Uiso 1 1 calc R
H1C H 0.5251 0.8316 -0.0396 0.124 Uiso 1 1 calc R
C2 C 0.8319(4) 0.8837(3) -0.17238(10) 0.0575(7) Uani 1 1 d .
H2A H 0.9436 0.8862 -0.1788 0.086 Uiso 1 1 calc R
H2B H 0.7502 0.9831 -0.1834 0.086 Uiso 1 1 calc R
H2C H 0.8312 0.8047 -0.1959 0.086 Uiso 1 1 calc R
C3 C 0.8066(4) 0.9772(3) -0.04939(12) 0.0701(8) Uani 1 1 d .
H3A H 0.7659 0.9630 -0.0086 0.105 Uiso 1 1 calc R
H3B H 0.7440 1.0820 -0.0624 0.105 Uiso 1 1 calc R
H3C H 0.9257 0.9582 -0.0538 0.105 Uiso 1 1 calc R
C4 C 0.7649(4) 0.5175(4) -0.19705(12) 0.0663(8) Uani 1 1 d .
H44A H 0.6819 0.6202 -0.1880 0.099 Uiso 1 1 calc R
H44B H 0.7086 0.4541 -0.2063 0.099 Uiso 1 1 calc R
H44C H 0.8461 0.5233 -0.2304 0.099 Uiso 1 1 calc R
C5 C 0.7153(3) 0.4244(3) -0.06942(10) 0.0503(6) Uani 1 1 d .
H5A H 0.7708 0.3539 -0.0392 0.075 Uiso 1 1 calc R
H5B H 0.6364 0.3898 -0.0823 0.075 Uiso 1 1 calc R
H5C H 0.6549 0.5267 -0.0539 0.075 Uiso 1 1 calc R
C6 C 1.0239(4) 0.2301(3) -0.15180(12) 0.0631(7) Uani 1 1 d .
H6A H 1.1078 0.2333 -0.1846 0.095 Uiso 1 1 calc R
H6B H 0.9609 0.1745 -0.1624 0.095 Uiso 1 1 calc R
H6C H 1.0797 0.1782 -0.1185 0.095 Uiso 1 1 calc R
C7 C 1.2058(3) 0.5389(3) -0.23018(9) 0.0508(6) Uani 1 1 d .
H7A H 1.1684 0.4668 -0.2445 0.076 Uiso 1 1 calc R
H7B H 1.3207 0.5199 -0.2483 0.076 Uiso 1 1 calc R
H7C H 1.1323 0.6434 -0.2399 0.076 Uiso 1 1 calc R
C8 C 1.3655(3) 0.3197(3) -0.13541(11) 0.0546(6) Uani 1 1 d .
H8A H 1.3745 0.3050 -0.0940 0.082 Uiso 1 1 calc R
H8B H 1.4729 0.3137 -0.1573 0.082 Uiso 1 1 calc R
H8C H 1.3358 0.2401 -0.1478 0.082 Uiso 1 1 calc R
C9 C 1.2535(3) 0.6609(3) -0.12050(11) 0.0511(6) Uani 1 1 d .
H9A H 1.1737 0.7628 -0.1300 0.077 Uiso 1 1 calc R
H9B H 1.3666 0.6497 -0.1382 0.077 Uiso 1 1 calc R
H9C H 1.2491 0.6472 -0.0784 0.077 Uiso 1 1 calc R
P2 P 0.39340(6) 0.09637(6) 0.49663(2) 0.03296(12) Uani 1 1 d .
N3 N 0.37082(19) 0.10441(17) 0.42493(6) 0.0284(3) Uani 1 1 d .
N4 N 0.48806(19) -0.01545(18) 0.38539(6) 0.0305(3) Uani 1 1 d .
Si4 Si 0.20466(7) 0.26562(6) 0.40024(2) 0.03435(13) Uani 1 1 d .
Si5 Si 0.65664(7) 0.02156(8) 0.34435(3) 0.04382(15) Uani 1 1 d .
Si6 Si 0.43227(8) -0.17330(6) 0.38025(3) 0.03942(14) Uani 1 1 d .
C10 C 0.1492(3) 0.2194(3) 0.33300(9) 0.0496(6) Uani 1 1 d .
H10A H 0.2478 0.1889 0.3032 0.074 Uiso 1 1 calc R
H10B H 0.0600 0.3095 0.3191 0.074 Uiso 1 1 calc R
H10C H 0.1107 0.1356 0.3414 0.074 Uiso 1 1 calc R
C11 C 0.0182(3) 0.3139(3) 0.45840(11) 0.0614(7) Uani 1 1 d .
H11A H -0.0101 0.2244 0.4680 0.092 Uiso 1 1 calc R
H11B H -0.0771 0.3979 0.4445 0.092 Uiso 1 1 calc R
H11C H 0.0444 0.3447 0.4929 0.092 Uiso 1 1 calc R
C12 C 0.2630(4) 0.4355(3) 0.38498(14) 0.0679(8) Uani 1 1 d .
H12A H 0.2976 0.4571 0.4196 0.102 Uiso 1 1 calc R
H12B H 0.1664 0.5241 0.3745 0.102 Uiso 1 1 calc R
H12C H 0.3555 0.4138 0.3529 0.102 Uiso 1 1 calc R
C13 C 0.7153(3) 0.1521(3) 0.38273(12) 0.0631(7) Uani 1 1 d .
H13A H 0.6138 0.2361 0.3988 0.095 Uiso 1 1 calc R
H13B H 0.7853 0.1932 0.3553 0.095 Uiso 1 1 calc R
H13C H 0.7774 0.0950 0.4141 0.095 Uiso 1 1 calc R
C14 C 0.6075(4) 0.1099(4) 0.27073(11) 0.0750(9) Uani 1 1 d .
H14A H 0.5714 0.0456 0.2508 0.113 Uiso 1 1 calc R
H14B H 0.7077 0.1183 0.2479 0.113 Uiso 1 1 calc R
H14C H 0.5180 0.2117 0.2753 0.113 Uiso 1 1 calc R
C15 C 0.8423(3) -0.1647(4) 0.33213(14) 0.0764(9) Uani 1 1 d .
H15A H 0.8747 -0.2119 0.3695 0.115 Uiso 1 1 calc R
H15B H 0.9359 -0.1459 0.3087 0.115 Uiso 1 1 calc R
H15C H 0.8129 -0.2331 0.3118 0.115 Uiso 1 1 calc R
C16 C 0.2294(3) -0.1438(3) 0.42790(11) 0.0564(6) Uani 1 1 d .
H16A H 0.2407 -0.1338 0.4680 0.085 Uiso 1 1 calc R
H16B H 0.1997 -0.2313 0.4255 0.085 Uiso 1 1 calc R
H16C H 0.1415 -0.0508 0.4151 0.085 Uiso 1 1 calc R
C17 C 0.5944(4) -0.3607(3) 0.40212(14) 0.0676(8) Uani 1 1 d .
H17A H 0.7048 -0.3711 0.3816 0.101 Uiso 1 1 calc R
H17B H 0.5675 -0.4446 0.3922 0.101 Uiso 1 1 calc R
H17C H 0.5954 -0.3639 0.4439 0.101 Uiso 1 1 calc R
C18 C 0.4101(4) -0.1934(3) 0.30325(11) 0.0617(7) Uani 1 1 d .
H18A H 0.3138 -0.1058 0.2919 0.093 Uiso 1 1 calc R
H18B H 0.3932 -0.2875 0.3002 0.093 Uiso 1 1 calc R
H18C H 0.5116 -0.1972 0.2776 0.093 Uiso 1 1 calc R

loop_
_atom_site_aniso_label
_atom_site_aniso_U_11
_atom_site_aniso_U_22
_atom_site_aniso_U_33
_atom_site_aniso_U_23
_atom_site_aniso_U_13
_atom_site_aniso_U_12
P1 0.0435(3) 0.0300(2) 0.0214(2) -0.00006(18) -0.00266(19) -0.0096(2)
N1 0.0350(8) 0.0268(7) 0.0218(7) 0.0014(6) -0.0021(6) -0.0074(6)
N2 0.0317(8) 0.0291(7) 0.0225(7) -0.0027(6) -0.0007(6) -0.0108(6)
Si1 0.0456(3) 0.0287(3) 0.0358(3) 0.0050(2) -0.0022(2) -0.0056(2)
Si2 0.0320(3) 0.0397(3) 0.0273(3) 0.0005(2) -0.0006(2) -0.0115(2)
Si3 0.0472(3) 0.0410(3) 0.0314(3) 0.0012(2) -0.0079(2) -0.0238(3)
C1 0.0405(14) 0.0616(17) 0.120(3) 0.0174(17) -0.0021(15) -0.0001(12)
C2 0.0828(18) 0.0413(12) 0.0370(12) 0.0118(10) -0.0139(12) -0.0131(12)
C3 0.115(2) 0.0347(13) 0.0496(15) -0.0064(11) -0.0017(15) -0.0205(14)
C4 0.0794(18) 0.093(2) 0.0493(15) 0.0159(14) -0.0298(14) -0.0529(17)
C5 0.0507(13) 0.0611(14) 0.0495(13) 0.0063(11) -0.0070(10) -0.0346(12)
C6 0.0807(19) 0.0506(14) 0.0636(17) -0.0191(12) 0.0027(14) -0.0327(14)
C7 0.0529(13) 0.0612(14) 0.0290(11) -0.0018(10) 0.0044(9) -0.0166(11)
C8 0.0373(11) 0.0581(14) 0.0507(14) 0.0021(11) 0.0000(10) -0.0033(10)
C9 0.0483(12) 0.0641(15) 0.0507(14) -0.0036(11) -0.0025(10) -0.0336(12)
P2 0.0362(3) 0.0340(3) 0.0231(2) -0.00259(19) -0.00812(19) -0.0060(2)
N3 0.0315(7) 0.0287(7) 0.0219(7) 0.0001(6) -0.0068(6) -0.0076(6)
N4 0.0314(8) 0.0333(8) 0.0237(7) -0.0029(6) -0.0025(6) -0.0094(6)
Si4 0.0334(3) 0.0326(3) 0.0323(3) 0.0046(2) -0.0095(2) -0.0074(2)
Si5 0.0335(3) 0.0592(4) 0.0334(3) 0.0027(3) 0.0011(2) -0.0158(3)
Si6 0.0489(3) 0.0344(3) 0.0355(3) -0.0040(2) -0.0111(2) -0.0141(2)
C10 0.0450(12) 0.0639(14) 0.0358(11) 0.0082(10) -0.0183(9) -0.0141(11)
C11 0.0408(12) 0.0662(16) 0.0517(15) -0.0046(12) -0.0015(11) 0.0043(11)
C12 0.0752(18) 0.0375(13) 0.094(2) 0.0166(13) -0.0292(16) -0.0221(12)
C13 0.0510(14) 0.0816(19) 0.0687(17) 0.0057(14) -0.0054(12) -0.0416(14)
C14 0.0649(17) 0.117(3) 0.0405(14) 0.0231(15) 0.0002(12) -0.0413(18)
C15 0.0452(14) 0.090(2) 0.0692(19) -0.0145(16) 0.0113(13) -0.0052(14)
C16 0.0679(16) 0.0592(15) 0.0560(15) -0.0042(12) 0.0000(12) -0.0423(13)
C17 0.087(2) 0.0337(12) 0.080(2) -0.0025(12) -0.0362(16) -0.0125(13)
C18 0.0779(18) 0.0596(15) 0.0462(14) -0.0176(12) -0.0180(13) -0.0180(14)

loop_
_atom_type_symbol
_atom_type_description
_atom_type_scat_dispersion_real
_atom_type_scat_dispersion_imag
_atom_type_scat_source
C C 0.0033 0.0016 'International Tables Vol C Tables 4.2.6.8 and 6.1.1.4'
H H 0.0000 0.0000 'International Tables Vol C Tables 4.2.6.8 and 6.1.1.4'
N N 0.0061 0.0033 'International Tables Vol C Tables 4.2.6.8 and 6.1.1.4'
Si Si 0.0817 0.0704 'International Tables Vol C Tables 4.2.6.8 and 6.1.1.4'
P P 0.1023 0.0942 'International Tables Vol C Tables 4.2.6.8 and 6.1.1.4'

loop_
_geom_angle_atom_site_label_1
_geom_angle_atom_site_label_2
_geom_angle_atom_site_label_3
_geom_angle
_geom_angle_site_symmetry_3
_geom_angle_publ_flag
N1 P1 P1 103.38(7) 2_765 yes
N2 N1 P1 120.83(11) . yes
N2 N1 Si1 122.11(11) . yes
P1 N1 Si1 117.00(9) . yes
N1 N2 Si3 116.17(11) . yes
N1 N2 Si2 115.63(12) . yes
Si3 N2 Si2 128.03(9) . yes
N1 Si1 C2 111.01(10) . yes
N1 Si1 C1 110.53(11) . yes
C2 Si1 C1 109.43(15) . ?
N1 Si1 C3 107.78(11) . yes
C2 Si1 C3 108.80(12) . ?
C1 Si1 C3 109.25(17) . ?
N2 Si2 C9 109.83(10) . yes
N2 Si2 C7 109.69(10) . yes
C9 Si2 C7 109.82(12) . ?
N2 Si2 C8 113.23(10) . yes
C9 Si2 C8 107.94(12) . ?
C7 Si2 C8 106.24(12) . ?
N2 Si3 C6 108.62(11) . yes
N2 Si3 C5 111.78(10) . yes
C6 Si3 C5 109.62(12) . ?
N2 Si3 C4 112.11(10) . yes
C6 Si3 C4 106.72(14) . ?
C5 Si3 C4 107.86(12) . ?
Si1 C1 H1A 109.5 . ?
Si1 C1 H1B 109.5 . ?
H1A C1 H1B 109.5 . ?
Si1 C1 H1C 109.5 . ?
H1A C1 H1C 109.5 . ?
H1B C1 H1C 109.5 . ?
Si1 C2 H2A 109.5 . ?
Si1 C2 H2B 109.5 . ?
H2A C2 H2B 109.5 . ?
Si1 C2 H2C 109.5 . ?
H2A C2 H2C 109.5 . ?
H2B C2 H2C 109.5 . ?
Si1 C3 H3A 109.5 . ?
Si1 C3 H3B 109.5 . ?
H3A C3 H3B 109.5 . ?
Si1 C3 H3C 109.5 . ?
H3A C3 H3C 109.5 . ?
H3B C3 H3C 109.5 . ?
Si3 C4 H44A 109.5 . ?
Si3 C4 H44B 109.5 . ?
H44A C4 H44B 109.5 . ?
Si3 C4 H44C 109.5 . ?
H44A C4 H44C 109.5 . ?
H44B C4 H44C 109.5 . ?
Si3 C5 H5A 109.5 . ?
Si3 C5 H5B 109.5 . ?
H5A C5 H5B 109.5 . ?
Si3 C5 H5C 109.5 . ?
H5A C5 H5C 109.5 . ?
H5B C5 H5C 109.5 . ?
Si3 C6 H6A 109.5 . ?
Si3 C6 H6B 109.5 . ?
H6A C6 H6B 109.5 . ?
Si3 C6 H6C 109.5 . ?
H6A C6 H6C 109.5 . ?
H6B C6 H6C 109.5 . ?
Si2 C7 H7A 109.5 . ?
Si2 C7 H7B 109.5 . ?
H7A C7 H7B 109.5 . ?
Si2 C7 H7C 109.5 . ?
H7A C7 H7C 109.5 . ?
H7B C7 H7C 109.5 . ?
Si2 C8 H8A 109.5 . ?
Si2 C8 H8B 109.5 . ?
H8A C8 H8B 109.5 . ?
Si2 C8 H8C 109.5 . ?
H8A C8 H8C 109.5 . ?
H8B C8 H8C 109.5 . ?
Si2 C9 H9A 109.5 . ?
Si2 C9 H9B 109.5 . ?
H9A C9 H9B 109.5 . ?
Si2 C9 H9C 109.5 . ?
H9A C9 H9C 109.5 . ?
H9B C9 H9C 109.5 . ?
N3 P2 P2 103.43(7) 2_656 yes
N4 N3 P2 120.94(11) . yes
N4 N3 Si4 121.77(11) . yes
P2 N3 Si4 117.26(9) . yes
N3 N4 Si5 116.44(12) . yes
N3 N4 Si6 115.69(11) . yes
Si5 N4 Si6 127.63(10) . yes
N3 Si4 C10 109.98(10) . yes
N3 Si4 C12 111.44(10) . yes
C10 Si4 C12 109.12(13) . ?
N3 Si4 C11 108.25(10) . yes
C10 Si4 C11 109.20(12) . ?
C12 Si4 C11 108.81(14) . ?
N4 Si5 C13 111.42(10) . yes
N4 Si5 C15 108.71(12) . yes
C13 Si5 C15 109.01(14) . ?
N4 Si5 C14 112.11(11) . yes
C13 Si5 C14 108.35(14) . ?
C15 Si5 C14 107.12(15) . ?
N4 Si6 C16 109.53(10) . yes
N4 Si6 C17 112.90(11) . yes
C16 Si6 C17 108.39(14) . ?
N4 Si6 C18 110.49(11) . yes
C16 Si6 C18 109.31(13) . ?
C17 Si6 C18 106.12(13) . ?
Si4 C10 H10A 109.5 . ?
Si4 C10 H10B 109.5 . ?
H10A C10 H10B 109.5 . ?
Si4 C10 H10C 109.5 . ?
H10A C10 H10C 109.5 . ?
H10B C10 H10C 109.5 . ?
Si4 C11 H11A 109.5 . ?
Si4 C11 H11B 109.5 . ?
H11A C11 H11B 109.5 . ?
Si4 C11 H11C 109.5 . ?
H11A C11 H11C 109.5 . ?
H11B C11 H11C 109.5 . ?
Si4 C12 H12A 109.5 . ?
Si4 C12 H12B 109.5 . ?
H12A C12 H12B 109.5 . ?
Si4 C12 H12C 109.5 . ?
H12A C12 H12C 109.5 . ?
H12B C12 H12C 109.5 . ?
Si5 C13 H13A 109.5 . ?
Si5 C13 H13B 109.5 . ?
H13A C13 H13B 109.5 . ?
Si5 C13 H13C 109.5 . ?
H13A C13 H13C 109.5 . ?
H13B C13 H13C 109.5 . ?
Si5 C14 H14A 109.5 . ?
Si5 C14 H14B 109.5 . ?
H14A C14 H14B 109.5 . ?
Si5 C14 H14C 109.5 . ?
H14A C14 H14C 109.5 . ?
H14B C14 H14C 109.5 . ?
Si5 C15 H15A 109.5 . ?
Si5 C15 H15B 109.5 . ?
H15A C15 H15B 109.5 . ?
Si5 C15 H15C 109.5 . ?
H15A C15 H15C 109.5 . ?
H15B C15 H15C 109.5 . ?
Si6 C16 H16A 109.5 . ?
Si6 C16 H16B 109.5 . ?
H16A C16 H16B 109.5 . ?
Si6 C16 H16C 109.5 . ?
H16A C16 H16C 109.5 . ?
H16B C16 H16C 109.5 . ?
Si6 C17 H17A 109.5 . ?
Si6 C17 H17B 109.5 . ?
H17A C17 H17B 109.5 . ?
Si6 C17 H17C 109.5 . ?
H17A C17 H17C 109.5 . ?
H17B C17 H17C 109.5 . ?
Si6 C18 H18A 109.5 . ?
Si6 C18 H18B 109.5 . ?
H18A C18 H18B 109.5 . ?
Si6 C18 H18C 109.5 . ?
H18A C18 H18C 109.5 . ?
H18B C18 H18C 109.5 . ?

loop_
_geom_bond_atom_site_label_1
_geom_bond_atom_site_label_2
_geom_bond_distance
_geom_bond_site_symmetry_2
_geom_bond_publ_flag
P1 N1 1.7004(15) . yes
P1 P1 2.0384(12) 2_765 yes
N1 N2 1.463(2) . yes
N1 Si1 1.7635(16) . yes
N2 Si3 1.7543(17) . yes
N2 Si2 1.7579(16) . yes
Si1 C2 1.851(2) . yes
Si1 C1 1.857(3) . yes
Si1 C3 1.860(3) . yes
Si2 C9 1.858(2) . yes
Si2 C7 1.869(2) . yes
Si2 C8 1.871(2) . yes
Si3 C6 1.862(3) . yes
Si3 C5 1.864(2) . yes
Si3 C4 1.871(3) . yes
C1 H1A 0.9700 . ?
C1 H1B 0.9700 . ?
C1 H1C 0.9700 . ?
C2 H2A 0.9700 . ?
C2 H2B 0.9700 . ?
C2 H2C 0.9700 . ?
C3 H3A 0.9700 . ?
C3 H3B 0.9700 . ?
C3 H3C 0.9700 . ?
C4 H44A 0.9700 . ?
C4 H44B 0.9700 . ?
C4 H44C 0.9700 . ?
C5 H5A 0.9700 . ?
C5 H5B 0.9700 . ?
C5 H5C 0.9700 . ?
C6 H6A 0.9700 . ?
C6 H6B 0.9700 . ?
C6 H6C 0.9700 . ?
C7 H7A 0.9700 . ?
C7 H7B 0.9700 . ?
C7 H7C 0.9700 . ?
C8 H8A 0.9700 . ?
C8 H8B 0.9700 . ?
C8 H8C 0.9700 . ?
C9 H9A 0.9700 . ?
C9 H9B 0.9700 . ?
C9 H9C 0.9700 . ?
P2 N3 1.7005(15) . yes
P2 P2 2.0382(13) 2_656 yes
N3 N4 1.461(2) . yes
N3 Si4 1.7639(16) . yes
N4 Si5 1.7508(17) . yes
N4 Si6 1.7656(17) . yes
Si4 C10 1.849(2) . yes
Si4 C12 1.858(3) . yes
Si4 C11 1.860(3) . yes
Si5 C13 1.858(3) . yes
Si5 C15 1.865(3) . yes
Si5 C14 1.870(3) . yes
Si6 C16 1.854(3) . yes
Si6 C17 1.865(3) . yes
Si6 C18 1.866(2) . yes
C10 H10A 0.9700 . ?
C10 H10B 0.9700 . ?
C10 H10C 0.9700 . ?
C11 H11A 0.9700 . ?
C11 H11B 0.9700 . ?
C11 H11C 0.9700 . ?
C12 H12A 0.9700 . ?
C12 H12B 0.9700 . ?
C12 H12C 0.9700 . ?
C13 H13A 0.9700 . ?
C13 H13B 0.9700 . ?
C13 H13C 0.9700 . ?
C14 H14A 0.9700 . ?
C14 H14B 0.9700 . ?
C14 H14C 0.9700 . ?
C15 H15A 0.9700 . ?
C15 H15B 0.9700 . ?
C15 H15C 0.9700 . ?
C16 H16A 0.9700 . ?
C16 H16B 0.9700 . ?
C16 H16C 0.9700 . ?
C17 H17A 0.9700 . ?
C17 H17B 0.9700 . ?
C17 H17C 0.9700 . ?
C18 H18A 0.9700 . ?
C18 H18B 0.9700 . ?
C18 H18C 0.9700 . ?

loop_
_geom_torsion_atom_site_label_1
_geom_torsion_atom_site_label_2
_geom_torsion_atom_site_label_3
_geom_torsion_atom_site_label_4
_geom_torsion
_geom_torsion_site_symmetry_1
_geom_torsion_publ_flag
P1 P1 N1 N2 -1.43(14) 2_765 yes
P1 P1 N1 Si1 176.00(8) 2_765 yes
P1 N1 N2 Si3 93.09(14) . yes
Si1 N1 N2 Si3 -84.21(14) . yes
P1 N1 N2 Si2 -91.31(14) . yes
Si1 N1 N2 Si2 91.39(14) . yes
N2 N1 Si1 C2 -24.34(18) . ?
P1 N1 Si1 C2 158.26(12) . ?
N2 N1 Si1 C1 97.29(19) . ?
P1 N1 Si1 C1 -80.11(17) . ?
N2 N1 Si1 C3 -143.39(16) . ?
P1 N1 Si1 C3 39.21(15) . ?
N1 N2 Si2 C9 -0.60(15) . ?
Si3 N2 Si2 C9 174.39(12) . ?
N1 N2 Si2 C7 -121.38(13) . ?
Si3 N2 Si2 C7 53.61(14) . ?
N1 N2 Si2 C8 120.14(14) . ?
Si3 N2 Si2 C8 -64.88(15) . ?
N1 N2 Si3 C6 -149.84(14) . ?
Si2 N2 Si3 C6 35.21(15) . ?
N1 N2 Si3 C5 -28.77(15) . ?
Si2 N2 Si3 C5 156.27(12) . ?
N1 N2 Si3 C4 92.49(16) . ?
Si2 N2 Si3 C4 -82.47(16) . ?
P2 P2 N3 N4 2.25(14) 2_656 ?
P2 P2 N3 Si4 -175.91(8) 2_656 ?
P2 N3 N4 Si5 -95.35(13) . ?
Si4 N3 N4 Si5 82.72(15) . ?
P2 N3 N4 Si6 89.82(14) . ?
Si4 N3 N4 Si6 -92.11(14) . ?
N4 N3 Si4 C10 23.80(16) . ?
P2 N3 Si4 C10 -158.05(11) . ?
N4 N3 Si4 C12 -97.34(17) . ?
P2 N3 Si4 C12 80.80(15) . ?
N4 N3 Si4 C11 143.04(16) . ?
P2 N3 Si4 C11 -38.81(15) . ?
N3 N4 Si5 C13 28.04(16) . ?
Si6 N4 Si5 C13 -157.84(13) . ?
N3 N4 Si5 C15 148.18(15) . ?
Si6 N4 Si5 C15 -37.70(16) . ?
N3 N4 Si5 C14 -93.59(17) . ?
Si6 N4 Si5 C14 80.53(17) . ?
N3 N4 Si6 C16 0.59(15) . ?
Si5 N4 Si6 C16 -173.56(12) . ?
N3 N4 Si6 C17 -120.29(15) . ?
Si5 N4 Si6 C17 65.56(16) . ?
N3 N4 Si6 C18 121.05(14) . ?
Si5 N4 Si6 C18 -53.10(15) . ?
